data_4519466
loop_
_publ_author_name
'Abdel Rahman Al Ahmad'
'Thierry Maris'
'Christian Pellerin'
'James D. Wuest'

_publ_section_title
;
 Adding a Pinch of Salt: Using Ionic Mixed-Crystal Seeds to Search for New
 Solid Forms
;
_journal_name_full 'Crystal Growth & Design'
_journal_page_first 7472
_journal_page_last 7481
_journal_paper_doi 10.1021/acs.cgd.3c00884
_journal_volume 23
_journal_year 2023
_chemical_formula_moiety 'C12 H14 N2, 0.521(Br), 1.479(Cl), 3(H2 O)'
_chemical_formula_sum 'C12 H20 Br0.52 Cl1.48 N2 O3'
_chemical_formula_weight 334.32
_chemical_name_common
;
Paraquat Bromide Chloride 0.52:1.48 trihydrate
;
_chemical_name_systematic
;
1,1'-dimethyl-4,4'-bipyridin-1-ium chloride bromide trihydrate
;
_space_group_crystal_system monoclinic
_space_group_IT_number 14
_space_group_name_Hall '-P 2ybc'
_space_group_name_H-M_alt 'P 1 21/c 1'
_atom_sites_solution_hydrogens mixed
_atom_sites_solution_primary direct
_cell_angle_alpha 90
_cell_angle_beta 109.389(1)
_cell_angle_gamma 90
_cell_formula_units_Z 4
_cell_length_a 9.1584(3)
_cell_length_b 16.0593(6)
_cell_length_c 11.3496(4)
_cell_measurement_reflns_used 9823
_cell_measurement_temperature 150
_cell_measurement_theta_max 60.601
_cell_measurement_theta_min 4.319
_cell_volume 1574.60(10)
_computing_cell_refinement
;
SAINT (2013) V8.40B; Integration Software for Single Crystal Data.
Bruker AXS Inc., Madison, WI 53719-1173.
;
_computing_data_collection
;
APEX 3 (2019) Bruker AXS Inc., Madison, WI 53719-1173.
;
_computing_data_reduction
;
SAINT (2013) V8.40B; Integration Software for Single Crystal Data.
Bruker AXS Inc., Madison, WI 53719-1173.
;
_computing_molecular_graphics 'Olex2 1.5 (Dolomanov et al., 2009)'
_computing_publication_material 'Olex2 1.5 (Dolomanov et al., 2009)'
_computing_structure_refinement 'XL  (Sheldrick, 2008)'
_computing_structure_solution 'SHELXT 2018/2 (Sheldrick, 2018)'
_diffrn_ambient_temperature 150
_diffrn_detector 'CMOS Area detector'
_diffrn_detector_area_resol_mean 10.42
_diffrn_detector_type 'Bruker CMOS Photon III '
_diffrn_measured_fraction_theta_full 0.988
_diffrn_measured_fraction_theta_max 0.990
_diffrn_measurement_device 'k-geometry diffractometer'
_diffrn_measurement_device_type 'Bruker Venture Metaljet'
_diffrn_measurement_method '\w and \f scans'
_diffrn_radiation_collimation 'Focusing mirrors'
_diffrn_radiation_monochromator 'Helios MX Mirror Optics'
_diffrn_radiation_probe x-ray
_diffrn_radiation_type 'Ga K\a'
_diffrn_radiation_wavelength 1.34139
_diffrn_reflns_av_R_equivalents 0.0347
_diffrn_reflns_av_unetI/netI 0.0232
_diffrn_reflns_Laue_measured_fraction_full 0.988
_diffrn_reflns_Laue_measured_fraction_max 0.990
_diffrn_reflns_limit_h_max 11
_diffrn_reflns_limit_h_min -11
_diffrn_reflns_limit_k_max 20
_diffrn_reflns_limit_k_min -20
_diffrn_reflns_limit_l_max 14
_diffrn_reflns_limit_l_min -14
_diffrn_reflns_number 24877
_diffrn_reflns_point_group_measured_fraction_full 0.988
_diffrn_reflns_point_group_measured_fraction_max 0.990
_diffrn_reflns_theta_full 53.594
_diffrn_reflns_theta_max 60.582
_diffrn_reflns_theta_min 4.318
_diffrn_source 'Metal Jet'
_diffrn_source_current 2.86
_diffrn_source_target Ga
_diffrn_source_type 'Gallium Liquid Metal Jet Source'
_diffrn_source_voltage 70
_exptl_absorpt_coefficient_mu 2.981
_exptl_absorpt_correction_T_max 0.2103
_exptl_absorpt_correction_T_min 0.1107
_exptl_absorpt_correction_type multi-scan
_exptl_absorpt_process_details
;
SADABS-2016/2 (Bruker,2016/2) was used for absorption correction.
wR2(int) was 0.1180 before and 0.0528 after correction.
The Ratio of minimum to maximum transmission is 0.5264.
The \l/2 correction factor is Not present.
;
_exptl_crystal_colour 'clear light colourless'
_exptl_crystal_colour_lustre clear
_exptl_crystal_colour_modifier light
_exptl_crystal_colour_primary colourless
_exptl_crystal_density_diffrn 1.410
_exptl_crystal_description Block
_exptl_crystal_F_000 693
_exptl_crystal_size_max 0.27
_exptl_crystal_size_mid 0.09
_exptl_crystal_size_min 0.08
_refine_diff_density_max 0.253
_refine_diff_density_min -0.170
_refine_diff_density_rms 0.039
_refine_ls_extinction_coef 0.0025(7)
_refine_ls_extinction_expression Fc^*^=kFc[1+0.001xFc^2^\l^3^/sin(2\q)]^-1/4^
_refine_ls_extinction_method 'SHELXL-2019/2 (Sheldrick 2019)'
_refine_ls_goodness_of_fit_ref 1.064
_refine_ls_hydrogen_treatment constr
_refine_ls_matrix_type full
_refine_ls_number_parameters 187
_refine_ls_number_reflns 3578
_refine_ls_number_restraints 0
_refine_ls_restrained_S_all 1.064
_refine_ls_R_factor_all 0.0238
_refine_ls_R_factor_gt 0.0232
_refine_ls_shift/su_max 0.001
_refine_ls_shift/su_mean 0.000
_refine_ls_structure_factor_coef Fsqd
_refine_ls_weighting_details 'w=1/[\s^2^(Fo^2^)+(0.0389P)^2^+0.2267P] where P=(Fo^2^+2Fc^2^)/3'
_refine_ls_weighting_scheme calc
_refine_ls_wR_factor_gt 0.0678
_refine_ls_wR_factor_ref 0.0685
_reflns_Friedel_coverage 0.000
_reflns_Friedel_fraction_full .
_reflns_Friedel_fraction_max .
_reflns_number_gt 3438
_reflns_number_total 3578
_reflns_threshold_expression 'I > 2\s(I)'
_cod_data_source_file S21_Pq-Br_0_52_Cl_1_48_3H2O.cif
_cod_data_source_block jw2267
_cod_original_cell_volume 1574.6(1)
_cod_database_code 4519466

loop_
_space_group_symop_id
_space_group_symop_operation_xyz
1 'x, y, z'
2 '-x, y+1/2, -z+1/2'
3 '-x, -y, -z'
4 'x, -y-1/2, z-1/2'

loop_
_atom_site_label
_atom_site_type_symbol
_atom_site_fract_x
_atom_site_fract_y
_atom_site_fract_z
_atom_site_U_iso_or_equiv
_atom_site_adp_type
_atom_site_occupancy
_atom_site_site_symmetry_order
_atom_site_calc_flag
_atom_site_refinement_flags_posn
_atom_site_refinement_flags_adp
_atom_site_refinement_flags_occupancy
_atom_site_disorder_assembly
_atom_site_disorder_group
N1 N 0.59504(10) 0.38190(5) 0.27145(8) 0.0347(2) Uani 1 1 d . . . . .
C1 C 0.60934(12) 0.45655(7) 0.32777(10) 0.0385(2) Uani 1 1 d . . . . .
H1 H 0.709463 0.478264 0.370541 0.046 Uiso 1 1 calc R U . . .
N2 N -0.07041(10) 0.61183(5) 0.22889(8) 0.0335(2) Uani 1 1 d . . . . .
C2 C 0.48032(14) 0.50181(6) 0.32405(11) 0.0375(3) Uani 1 1 d . . . . .
H2 H 0.491710 0.554395 0.364439 0.045 Uiso 1 1 calc R U . . .
C3 C 0.33274(11) 0.47057(6) 0.26104(9) 0.0317(2) Uani 1 1 d . . . . .
C4 C 0.32267(12) 0.39184(6) 0.20716(10) 0.0351(2) Uani 1 1 d . . . . .
H4 H 0.224097 0.367636 0.166482 0.042 Uiso 1 1 calc R U . . .
C5 C 0.45491(13) 0.34907(6) 0.21268(10) 0.0362(2) Uani 1 1 d . . . . .
H5 H 0.446980 0.295830 0.174570 0.043 Uiso 1 1 calc R U . . .
C6 C 0.73517(13) 0.33782(8) 0.26773(12) 0.0440(3) Uani 1 1 d . . . . .
H6A H 0.825454 0.357875 0.335822 0.066 Uiso 1 1 calc R U . . .
H6B H 0.750158 0.348512 0.187504 0.066 Uiso 1 1 calc R U . . .
H6C H 0.722776 0.277861 0.277401 0.066 Uiso 1 1 calc R U . . .
C7 C 0.06824(13) 0.64036(7) 0.29993(10) 0.0363(2) Uani 1 1 d . . . . .
H7 H 0.075155 0.691749 0.342893 0.044 Uiso 1 1 calc R U . . .
C8 C 0.20092(12) 0.59601(6) 0.31139(10) 0.0353(2) Uani 1 1 d . . . . .
H8 H 0.298791 0.617163 0.361281 0.042 Uiso 1 1 calc R U . . .
C9 C 0.19169(12) 0.52015(6) 0.24984(9) 0.0317(2) Uani 1 1 d . . . . .
C10 C 0.04523(13) 0.49259(6) 0.17595(11) 0.0361(2) Uani 1 1 d . . . . .
H10 H 0.034721 0.441420 0.131917 0.043 Uiso 1 1 calc R U . . .
C11 C -0.08372(12) 0.53941(7) 0.16685(10) 0.0362(2) Uani 1 1 d . . . . .
H11 H -0.183007 0.520435 0.116312 0.043 Uiso 1 1 calc R U . . .
C12 C -0.21088(13) 0.66013(7) 0.22023(12) 0.0429(3) Uani 1 1 d . . . . .
H12A H -0.233102 0.654898 0.298632 0.064 Uiso 1 1 calc R U . . .
H12B H -0.298629 0.638659 0.151208 0.064 Uiso 1 1 calc R U . . .
H12C H -0.194104 0.718868 0.205119 0.064 Uiso 1 1 calc R U . . .
Br3 Br 0.0359(16) 0.8029(8) 0.4936(12) 0.03500(10) Uani 0.1502(18) 1 d . . P A 2
Br1 Br 1.000000 0.500000 0.500000 0.03476(12) Uani 0.202(2) 2 d S . P B 2
Br2 Br 0.500000 1.000000 0.500000 0.03452(10) Uani 0.540(3) 2 d S . P C 2
Cl3 Cl 0.0362(6) 0.8025(3) 0.4949(5) 0.03500(10) Uani 0.8498(18) 1 d . . P A 1
Cl1 Cl 1.000000 0.500000 0.500000 0.03476(12) Uani 0.798(2) 2 d S . P B 1
Cl2 Cl 0.500000 1.000000 0.500000 0.03452(10) Uani 0.460(3) 2 d S . P C 1
O3 O 0.40372(11) 0.81914(6) 0.58886(10) 0.0597(3) Uani 1 1 d . . . . .
H3A H 0.305505 0.815845 0.565117 0.090 Uiso 1 1 d R U . . .
H3B H 0.421565 0.866595 0.563416 0.090 Uiso 1 1 d R U . . .
O1 O 0.83947(11) 0.66119(6) 0.56970(10) 0.0600(3) Uani 1 1 d . . . . .
H1A H 0.888398 0.701158 0.550781 0.090 Uiso 1 1 d R U . . .
H1B H 0.871378 0.615208 0.550171 0.090 Uiso 1 1 d R U . . .
O2 O 0.52038(11) 0.69100(5) 0.47376(9) 0.0496(2) Uani 1 1 d . . . . .
H2A H 0.617334 0.685361 0.510178 0.074 Uiso 1 1 d R U . . .
H2B H 0.493574 0.728001 0.516113 0.074 Uiso 1 1 d R U . . .

loop_
_atom_site_aniso_label
_atom_site_aniso_U_11
_atom_site_aniso_U_22
_atom_site_aniso_U_33
_atom_site_aniso_U_23
_atom_site_aniso_U_13
_atom_site_aniso_U_12
N1 0.0329(4) 0.0360(4) 0.0342(4) 0.0058(3) 0.0098(3) 0.0043(3)
C1 0.0321(5) 0.0411(5) 0.0385(5) -0.0008(4) 0.0065(4) -0.0022(4)
N2 0.0335(4) 0.0323(4) 0.0349(4) 0.0026(3) 0.0119(3) 0.0008(3)
C2 0.0338(5) 0.0375(6) 0.0389(6) -0.0052(4) 0.0088(4) -0.0024(4)
C3 0.0318(5) 0.0328(5) 0.0302(5) 0.0011(4) 0.0099(4) -0.0018(4)
C4 0.0325(5) 0.0339(5) 0.0380(5) -0.0009(4) 0.0102(4) -0.0026(4)
C5 0.0378(5) 0.0323(5) 0.0377(5) 0.0006(4) 0.0114(4) -0.0001(4)
C6 0.0355(6) 0.0427(6) 0.0521(6) 0.0045(5) 0.0123(5) 0.0090(4)
C7 0.0384(5) 0.0327(5) 0.0383(5) -0.0030(4) 0.0134(4) -0.0023(4)
C8 0.0337(5) 0.0350(5) 0.0361(5) -0.0037(4) 0.0103(4) -0.0048(4)
C9 0.0316(5) 0.0325(5) 0.0313(5) 0.0009(4) 0.0109(4) -0.0015(4)
C10 0.0338(5) 0.0340(5) 0.0382(6) -0.0049(4) 0.0088(4) -0.0028(4)
C11 0.0326(5) 0.0357(5) 0.0376(5) -0.0010(4) 0.0080(4) -0.0020(4)
C12 0.0373(5) 0.0387(6) 0.0519(6) 0.0013(5) 0.0137(5) 0.0073(4)
Br3 0.03706(13) 0.03005(14) 0.03484(17) 0.00020(9) 0.00784(10) 0.00473(8)
Br1 0.03102(17) 0.03803(19) 0.03374(17) 0.00254(9) 0.00875(12) -0.00386(9)
Br2 0.03145(14) 0.03839(14) 0.03248(13) -0.00289(7) 0.00894(9) 0.00211(7)
Cl3 0.03706(13) 0.03005(14) 0.03484(17) 0.00020(9) 0.00784(10) 0.00473(8)
Cl1 0.03102(17) 0.03803(19) 0.03374(17) 0.00254(9) 0.00875(12) -0.00386(9)
Cl2 0.03145(14) 0.03839(14) 0.03248(13) -0.00289(7) 0.00894(9) 0.00211(7)
O3 0.0439(5) 0.0565(5) 0.0766(7) 0.0066(5) 0.0172(5) 0.0000(4)
O1 0.0509(5) 0.0546(5) 0.0822(7) 0.0023(5) 0.0322(5) 0.0035(4)
O2 0.0462(5) 0.0435(5) 0.0500(5) -0.0039(4) 0.0038(4) -0.0061(3)

loop_
_atom_type_symbol
_atom_type_description
_atom_type_scat_dispersion_real
_atom_type_scat_dispersion_imag
_atom_type_scat_source
C C 0.0137 0.0067 'International Tables Vol C Tables 4.2.6.8 and 6.1.1.4'
H H 0.0000 0.0000 'International Tables Vol C Tables 4.2.6.8 and 6.1.1.4'
Br Br -0.9338 1.0006 'International Tables Vol C Tables 4.2.6.8 and 6.1.1.4'
Cl Cl 0.3281 0.5435 'International Tables Vol C Tables 4.2.6.8 and 6.1.1.4'
N N 0.0241 0.0134 'International Tables Vol C Tables 4.2.6.8 and 6.1.1.4'
O O 0.0389 0.0241 'International Tables Vol C Tables 4.2.6.8 and 6.1.1.4'

loop_
_geom_angle_atom_site_label_1
_geom_angle_atom_site_label_2
_geom_angle_atom_site_label_3
_geom_angle
_geom_angle_site_symmetry_1
_geom_angle_site_symmetry_3
C1 N1 C6 119.48(9) . .
C5 N1 C1 120.84(9) . .
C5 N1 C6 119.58(9) . .
N1 C1 H1 119.7 . .
N1 C1 C2 120.62(10) . .
C2 C1 H1 119.7 . .
C7 N2 C11 120.96(9) . .
C7 N2 C12 119.43(9) . .
C11 N2 C12 119.61(9) . .
C1 C2 H2 119.9 . .
C1 C2 C3 120.11(10) . .
C3 C2 H2 119.9 . .
C2 C3 C9 121.17(10) . .
C4 C3 C2 117.54(9) . .
C4 C3 C9 121.28(10) . .
C3 C4 H4 119.9 . .
C5 C4 C3 120.26(10) . .
C5 C4 H4 119.9 . .
N1 C5 C4 120.57(10) . .
N1 C5 H5 119.7 . .
C4 C5 H5 119.7 . .
N1 C6 H6A 109.5 . .
N1 C6 H6B 109.5 . .
N1 C6 H6C 109.5 . .
H6A C6 H6B 109.5 . .
H6A C6 H6C 109.5 . .
H6B C6 H6C 109.5 . .
N2 C7 H7 119.6 . .
N2 C7 C8 120.72(10) . .
C8 C7 H7 119.6 . .
C7 C8 H8 120.0 . .
C7 C8 C9 120.02(10) . .
C9 C8 H8 120.0 . .
C8 C9 C3 121.28(10) . .
C8 C9 C10 117.67(9) . .
C10 C9 C3 121.04(10) . .
C9 C10 H10 119.9 . .
C11 C10 C9 120.10(10) . .
C11 C10 H10 119.9 . .
N2 C11 C10 120.52(10) . .
N2 C11 H11 119.7 . .
C10 C11 H11 119.7 . .
N2 C12 H12A 109.5 . .
N2 C12 H12B 109.5 . .
N2 C12 H12C 109.5 . .
H12A C12 H12B 109.5 . .
H12A C12 H12C 109.5 . .
H12B C12 H12C 109.5 . .
H3A O3 H3B 104.5 . .
H1A O1 H1B 109.5 . .
H2A O2 H2B 104.5 . .

loop_
_geom_bond_atom_site_label_1
_geom_bond_atom_site_label_2
_geom_bond_distance
_geom_bond_site_symmetry_2
N1 C1 1.3445(14) .
N1 C5 1.3422(14) .
N1 C6 1.4784(14) .
C1 H1 0.9500 .
C1 C2 1.3758(15) .
N2 C7 1.3389(14) .
N2 C11 1.3439(13) .
N2 C12 1.4773(13) .
C2 H2 0.9500 .
C2 C3 1.3958(15) .
C3 C4 1.3942(14) .
C3 C9 1.4865(15) .
C4 H4 0.9500 .
C4 C5 1.3755(15) .
C5 H5 0.9500 .
C6 H6A 0.9800 .
C6 H6B 0.9800 .
C6 H6C 0.9800 .
C7 H7 0.9500 .
C7 C8 1.3768(15) .
C8 H8 0.9500 .
C8 C9 1.3929(14) .
C9 C10 1.3969(15) .
C10 H10 0.9500 .
C10 C11 1.3746(15) .
C11 H11 0.9500 .
C12 H12A 0.9800 .
C12 H12B 0.9800 .
C12 H12C 0.9800 .
O3 H3A 0.8507 .
O3 H3B 0.8497 .
O1 H1A 0.8502 .
O1 H1B 0.8502 .
O2 H2A 0.8507 .
O2 H2B 0.8502 .

loop_
_geom_hbond_atom_site_label_D
_geom_hbond_atom_site_label_H
_geom_hbond_atom_site_label_A
_geom_hbond_distance_DH
_geom_hbond_distance_HA
_geom_hbond_distance_DA
_geom_hbond_angle_DHA
_geom_hbond_site_symmetry_A
_geom_hbond_publ_flag
C1 H1 Br1 0.95 2.60 3.5306(11) 166.1 . yes
C2 H2 O2 0.95 2.49 3.4408(14) 178.9 . yes
C4 H4 Br3 0.95 2.68 3.612(13) 167.3 2_545 yes
C5 H5 O2 0.95 2.47 3.3601(14) 156.4 2_645 yes
C6 H6A Br1 0.98 3.04 3.9205(13) 149.7 . yes
C6 H6C Br3 0.98 3.08 3.616(12) 115.5 3_666 yes
C7 H7 Br3 0.95 2.58 3.488(14) 160.3 . yes
C8 H8 O2 0.95 2.33 3.2716(14) 170.4 . yes
C10 H10 Br3 0.95 2.60 3.547(13) 171.9 2_545 yes
C11 H11 Br2 0.95 2.78 3.7052(10) 164.5 2_545 yes
C12 H12B Br2 0.98 3.03 3.9341(12) 153.3 2_545 yes
C12 H12C O1 0.98 2.55 3.4480(16) 153.0 4_475 yes
O3 H3A Br3 0.85 2.34 3.188(14) 177.7 . yes
O3 H3B Br2 0.85 2.44 3.2894(10) 174.3 . yes
O1 H1A Br3 0.85 2.35 3.193(15) 175.2 1_655 yes
O1 H1B Br1 0.85 2.36 3.2032(10) 170.1 . yes
O2 H2A O1 0.85 1.96 2.8004(13) 170.4 . yes
O2 H2B O3 0.85 1.99 2.8301(14) 170.6 . yes

loop_
_geom_torsion_atom_site_label_1
_geom_torsion_atom_site_label_2
_geom_torsion_atom_site_label_3
_geom_torsion_atom_site_label_4
_geom_torsion
_geom_torsion_site_symmetry_1
_geom_torsion_site_symmetry_2
_geom_torsion_site_symmetry_3
_geom_torsion_site_symmetry_4
N1 C1 C2 C3 -0.25(17) . . . .
C1 N1 C5 C4 1.04(16) . . . .
C1 C2 C3 C4 2.19(16) . . . .
C1 C2 C3 C9 -176.70(10) . . . .
N2 C7 C8 C9 -0.72(16) . . . .
C2 C3 C4 C5 -2.56(15) . . . .
C2 C3 C9 C8 -6.01(16) . . . .
C2 C3 C9 C10 173.27(9) . . . .
C3 C4 C5 N1 1.00(16) . . . .
C3 C9 C10 C11 -179.98(10) . . . .
C4 C3 C9 C8 175.14(9) . . . .
C4 C3 C9 C10 -5.58(16) . . . .
C5 N1 C1 C2 -1.42(16) . . . .
C6 N1 C1 C2 174.87(11) . . . .
C6 N1 C5 C4 -175.24(10) . . . .
C7 N2 C11 C10 0.56(16) . . . .
C7 C8 C9 C3 -179.60(10) . . . .
C7 C8 C9 C10 1.10(15) . . . .
C8 C9 C10 C11 -0.68(16) . . . .
C9 C3 C4 C5 176.33(10) . . . .
C9 C10 C11 N2 -0.14(17) . . . .
C11 N2 C7 C8 -0.13(16) . . . .
C12 N2 C7 C8 178.94(10) . . . .
C12 N2 C11 C10 -178.51(10) . . . .

_cod_database_fobs_code 4519466
